data_1572839
loop_
_publ_author_name
'Cui, Mingxu'
'Huang, Jie'
'Tsang, Long Yiu'
'Sung, Herman H. Y.'
'Williams, Ian D.'
'Jia, Guochen'

_publ_section_title
;
 Exploring efficient and air-stable d<sup>2</sup> Re(v) alkylidyne
 catalysts: toward room temperature alkyne metathesis.
;
_journal_issue 44
_journal_name_full 'Chemical science'
_journal_page_first 18318
_journal_page_last 18326
_journal_paper_doi 10.1039/d4sc05369a
_journal_volume 15
_journal_year 2024
_chemical_formula_moiety 'C46 H41 O2 P2 Re S'
_chemical_formula_sum 'C46 H41 O2 P2 Re S'
_chemical_formula_weight 905.99
_space_group_crystal_system triclinic
_space_group_IT_number 2
_space_group_name_Hall '-P 1'
_space_group_name_H-M_alt 'P -1'
_atom_sites_solution_hydrogens geom
_atom_sites_solution_primary dual
_audit_creation_date 2023-10-04
_audit_creation_method
;
Olex2 1.5-alpha
(compiled 2023.08.24 svn.re1ec1418 for OlexSys, GUI svn.r6817)
;
_audit_update_record
;
2024-06-05 deposited with the CCDC.	2024-10-02 downloaded from the CCDC.
;
_cell_angle_alpha 85.487(3)
_cell_angle_beta 78.475(3)
_cell_angle_gamma 62.411(4)
_cell_formula_units_Z 2
_cell_length_a 11.0053(5)
_cell_length_b 11.4390(4)
_cell_length_c 17.8263(6)
_cell_measurement_reflns_used 10194
_cell_measurement_temperature 173.00(10)
_cell_measurement_theta_max 74.5160
_cell_measurement_theta_min 2.5230
_cell_volume 1948.62(15)
_computing_cell_refinement 'CrysAlisPro 1.171.42.49 (Rigaku OD, 2022)'
_computing_data_collection 'CrysAlisPro 1.171.42.49 (Rigaku OD, 2022)'
_computing_data_reduction 'CrysAlisPro 1.171.42.49 (Rigaku OD, 2022)'
_computing_molecular_graphics 'Olex2 1.5-alpha (Dolomanov et al., 2009)'
_computing_publication_material 'Olex2 1.5-alpha (Dolomanov et al., 2009)'
_computing_structure_refinement 'SHELXL 2014/7 (Sheldrick, 2015)'
_computing_structure_solution 'SHELXT 2014/4 (Sheldrick, 2014)'
_diffrn_ambient_environment N~2~
_diffrn_ambient_temperature 173.00(10)
_diffrn_detector 'CCD plate'
_diffrn_detector_area_resol_mean 10.3577
_diffrn_detector_type Atlas
_diffrn_measured_fraction_theta_full 0.986
_diffrn_measured_fraction_theta_max 0.948
_diffrn_measurement_details
;
List of Runs (angles in degrees, time in seconds):

  # Type    Start    End  Width  t~exp~   \w     \q     \k     \f   Frames
#--------------------------------------------------------------------------
  1  \w   -116.00 -23.00   1.00    2.00    --  -41.26 -37.00 -90.00   93
  2  \w    -64.00  32.00   1.00    2.00    --  -41.26  57.00  60.00   96
  3  \w    -15.00  73.00   1.00    2.00    --   41.26 -73.00 156.00   88
  4  \w     72.00 146.00   1.00    3.00    --  107.01 178.00 -90.00   74
  5  \w    103.00 152.00   1.00    3.00    --  107.01  77.00  30.00   49
  6  \w    109.00 143.00   1.00    3.00    --  107.01  45.00 -90.00   34
  7  \w     41.00 109.00   1.00    3.00    --  107.01-111.00-120.00   68
  8  \w     57.00 109.00   1.00    3.00    --  107.01-111.00  30.00   52
  9  \w    101.00 169.00   1.00    3.00    --  107.01  73.00 -74.00   68
 10  \w     89.00 173.00   1.00    3.00    --  107.01  45.00   0.00   84
 11  \w     42.00 132.00   1.00    3.00    --  107.01 -61.00-150.00   90
 12  \w    119.00 178.00   1.00    3.00    --  107.01 111.00-120.00   59
 13  \w     38.00 127.00   1.00    3.00    --  107.01 -45.00 -30.00   89
;
_diffrn_measurement_device 'kappa diffractometer'
_diffrn_measurement_device_type 'SuperNova, Dual, Cu at zero, Atlas'
_diffrn_measurement_method '\w scans'
_diffrn_orient_matrix_type 'CrysAlisPro convention (1999,Acta A55,543-557)'
_diffrn_orient_matrix_UB_11 0.1065809000
_diffrn_orient_matrix_UB_12 -0.0576477000
_diffrn_orient_matrix_UB_13 0.0540284000
_diffrn_orient_matrix_UB_21 -0.0776811000
_diffrn_orient_matrix_UB_22 0.1295546000
_diffrn_orient_matrix_UB_23 0.0473068000
_diffrn_orient_matrix_UB_31 -0.0918436000
_diffrn_orient_matrix_UB_32 -0.0546682000
_diffrn_orient_matrix_UB_33 0.0512256000
_diffrn_radiation_monochromator mirror
_diffrn_radiation_probe x-ray
_diffrn_radiation_type 'Cu K\a'
_diffrn_radiation_wavelength 1.54184
_diffrn_reflns_av_R_equivalents 0.0159
_diffrn_reflns_av_unetI/netI 0.0208
_diffrn_reflns_Laue_measured_fraction_full 0.986
_diffrn_reflns_Laue_measured_fraction_max 0.948
_diffrn_reflns_limit_h_max 7
_diffrn_reflns_limit_h_min -13
_diffrn_reflns_limit_k_max 13
_diffrn_reflns_limit_k_min -14
_diffrn_reflns_limit_l_max 22
_diffrn_reflns_limit_l_min -22
_diffrn_reflns_number 11819
_diffrn_reflns_point_group_measured_fraction_full 0.986
_diffrn_reflns_point_group_measured_fraction_max 0.948
_diffrn_reflns_theta_full 67.684
_diffrn_reflns_theta_max 74.619
_diffrn_reflns_theta_min 2.530
_diffrn_source 'micro-focus sealed X-ray tube'
_diffrn_source_current 0.80
_diffrn_source_power 0.040
_diffrn_source_target Cu
_diffrn_source_type 'SuperNova (Cu) X-ray Source'
_diffrn_source_voltage 50
_exptl_absorpt_coefficient_mu 7.667
_exptl_absorpt_correction_T_max 1.00000
_exptl_absorpt_correction_T_min 0.75501
_exptl_absorpt_correction_type multi-scan
_exptl_absorpt_process_details
;
CrysAlisPro 1.171.42.49 (Rigaku Oxford Diffraction, 2022)
Empirical absorption correction using spherical harmonics,
implemented in SCALE3 ABSPACK scaling algorithm.
;
_exptl_crystal_colour yellow
_exptl_crystal_colour_primary yellow
_exptl_crystal_density_diffrn 1.544
_exptl_crystal_description block
_exptl_crystal_F_000 908
_exptl_crystal_size_max 0.1
_exptl_crystal_size_mid 0.1
_exptl_crystal_size_min 0.08
_refine_diff_density_max 0.511
_refine_diff_density_min -0.525
_refine_diff_density_rms 0.058
_refine_ls_extinction_method none
_refine_ls_goodness_of_fit_ref 1.050
_refine_ls_hydrogen_treatment constr
_refine_ls_matrix_type full
_refine_ls_number_parameters 471
_refine_ls_number_reflns 7585
_refine_ls_number_restraints 0
_refine_ls_restrained_S_all 1.050
_refine_ls_R_factor_all 0.0166
_refine_ls_R_factor_gt 0.0159
_refine_ls_shift/su_max 0.001
_refine_ls_shift/su_mean 0.000
_refine_ls_structure_factor_coef Fsqd
_refine_ls_weighting_details 'w=1/[\s^2^(Fo^2^)+(0.0209P)^2^+0.4582P] where P=(Fo^2^+2Fc^2^)/3'
_refine_ls_weighting_scheme calc
_refine_ls_wR_factor_gt 0.0393
_refine_ls_wR_factor_ref 0.0397
_reflns_Friedel_coverage 0.000
_reflns_number_gt 7377
_reflns_number_total 7585
_reflns_threshold_expression 'I > 2\s(I)'
_cod_data_source_file d4sc05369a2.cif
_cod_data_source_block hjie5cu_173k_auto
_cod_depositor_comments 'Adding full bibliography for 1572837--1572839.cif.'
_cod_database_code 1572839
_shelx_shelxl_version_number 2014/7
_shelx_space_group_comment
;
The symmetry employed for this shelxl refinement is uniquely defined
by the following loop, which should always be used as a source of
symmetry information in preference to the above space-group names.
They are only intended as comments.
;
_shelx_estimated_absorpt_t_max 0.579
_shelx_estimated_absorpt_t_min 0.514
_olex2_refinement_description
;
1. Fixed Uiso
 At 1.2 times of:
  All C(H) groups, All C(H,H) groups
 At 1.5 times of:
  All C(H,H,H) groups
2.a Secondary CH2 refined with riding coordinates:
 C2(H2A,H2B)
2.b Aromatic/amide H refined with riding coordinates:
 C4(H4), C5(H5), C6(H6), C7(H7), C8(H8), C13(H13), C14(H14), C15(H15),
 C16(H16), C23(H23), C24(H24), C25(H25), C26(H26), C32(H32), C33(H33), C34(H34),
  C35(H35), C36(H36), C42(H42), C43(H43), C44(H44), C45(H45), C46(H46),
 C52(H52), C53(H53), C54(H54), C55(H55), C56(H56), C62(H62), C63(H63), C64(H64),
  C65(H65), C66(H66)
2.c Idealised Me refined as rotating group:
 C9(H9A,H9B,H9C), C10(H10A,H10B,H10C)
;
_olex2_submission_special_instructions 'No special instructions were received'
_oxdiff_exptl_absorpt_empirical_details
;
Empirical correction (ABSPACK) includes:
- Absorption correction using spherical harmonics
- Frame scaling
;
_oxdiff_exptl_absorpt_empirical_full_max 1.261
_oxdiff_exptl_absorpt_empirical_full_min 0.850

loop_
_space_group_symop_operation_xyz
'x, y, z'
'-x, -y, -z'

loop_
_atom_site_label
_atom_site_type_symbol
_atom_site_fract_x
_atom_site_fract_y
_atom_site_fract_z
_atom_site_U_iso_or_equiv
_atom_site_adp_type
_atom_site_occupancy
_atom_site_site_symmetry_order
_atom_site_calc_flag
_atom_site_refinement_flags_posn
_atom_site_refinement_flags_adp
_atom_site_refinement_flags_occupancy
_atom_site_disorder_assembly
_atom_site_disorder_group
Re01 Re 0.20296(2) 0.06985(2) 0.22640(2) 0.01508(3) Uani 1 1 d . . . . .
S1 S 0.27424(5) -0.08682(4) 0.12073(3) 0.02263(9) Uani 1 1 d . . . . .
P1 P 0.11385(4) 0.24667(4) 0.14437(2) 0.01737(8) Uani 1 1 d . . . . .
P2 P 0.19243(4) 0.17632(4) 0.33877(2) 0.01666(8) Uani 1 1 d . . . . .
O1 O 0.38504(12) 0.09849(13) 0.18410(7) 0.0202(2) Uani 1 1 d . . . . .
O2 O 0.34441(13) -0.09392(12) 0.27871(7) 0.0212(3) Uani 1 1 d . . . . .
C1 C 0.03580(19) 0.07777(18) 0.25484(11) 0.0213(4) Uani 1 1 d . . . . .
C2 C -0.1116(2) 0.1030(2) 0.27427(13) 0.0313(4) Uani 1 1 d . . . . .
H2A H -0.1565 0.1430 0.2295 0.038 Uiso 1 1 calc R U . . .
H2B H -0.1601 0.1683 0.3170 0.038 Uiso 1 1 calc R U . . .
C3 C -0.1317(2) -0.0182(2) 0.29698(11) 0.0249(4) Uani 1 1 d . . . . .
C4 C -0.0388(2) -0.1219(2) 0.33426(13) 0.0306(4) Uani 1 1 d . . . . .
H4 H 0.0422 -0.1199 0.3437 0.037 Uiso 1 1 calc R U . . .
C5 C -0.0637(3) -0.2293(2) 0.35797(14) 0.0410(5) Uani 1 1 d . . . . .
H5 H -0.0005 -0.2994 0.3843 0.049 Uiso 1 1 calc R U . . .
C6 C -0.1796(3) -0.2338(3) 0.34329(16) 0.0494(7) Uani 1 1 d . . . . .
H6 H -0.1962 -0.3072 0.3592 0.059 Uiso 1 1 calc R U . . .
C7 C -0.2717(3) -0.1312(3) 0.30538(15) 0.0452(6) Uani 1 1 d . . . . .
H7 H -0.3515 -0.1346 0.2951 0.054 Uiso 1 1 calc R U . . .
C8 C -0.2489(2) -0.0234(2) 0.28220(12) 0.0319(4) Uani 1 1 d . . . . .
H8 H -0.3129 0.0468 0.2563 0.038 Uiso 1 1 calc R U . . .
C9 C 0.4519(2) -0.1232(2) 0.08052(13) 0.0356(5) Uani 1 1 d . . . . .
H9A H 0.4534 -0.0470 0.0519 0.053 Uiso 1 1 calc R U . . .
H9B H 0.4939 -0.2000 0.0460 0.053 Uiso 1 1 calc R U . . .
H9C H 0.5050 -0.1422 0.1218 0.053 Uiso 1 1 calc R U . . .
C10 C 0.2999(3) -0.2417(2) 0.16421(14) 0.0410(5) Uani 1 1 d . . . . .
H10A H 0.3568 -0.2604 0.2037 0.061 Uiso 1 1 calc R U . . .
H10B H 0.3478 -0.3120 0.1251 0.061 Uiso 1 1 calc R U . . .
H10C H 0.2093 -0.2370 0.1876 0.061 Uiso 1 1 calc R U . . .
C11 C 0.25334(19) 0.29291(19) 0.11826(10) 0.0213(4) Uani 1 1 d . . . . .
C12 C 0.37671(19) 0.20319(18) 0.14440(10) 0.0203(3) Uani 1 1 d . . . . .
C13 C 0.4931(2) 0.2296(2) 0.12629(12) 0.0284(4) Uani 1 1 d . . . . .
H13 H 0.5782 0.1698 0.1418 0.034 Uiso 1 1 calc R U . . .
C14 C 0.4843(2) 0.3405(2) 0.08654(13) 0.0353(5) Uani 1 1 d . . . . .
H14 H 0.5632 0.3568 0.0756 0.042 Uiso 1 1 calc R U . . .
C15 C 0.3613(3) 0.4297(2) 0.06199(12) 0.0344(5) Uani 1 1 d . . . . .
H15 H 0.3561 0.5063 0.0349 0.041 Uiso 1 1 calc R U . . .
C16 C 0.2472(2) 0.4050(2) 0.07770(11) 0.0289(4) Uani 1 1 d . . . . .
H16 H 0.1635 0.4648 0.0608 0.035 Uiso 1 1 calc R U . . .
C21 C 0.29840(18) 0.03528(18) 0.38987(10) 0.0202(3) Uani 1 1 d . . . . .
C22 C 0.36060(18) -0.08530(19) 0.34961(10) 0.0202(3) Uani 1 1 d . . . . .
C23 C 0.44182(19) -0.2003(2) 0.38694(11) 0.0256(4) Uani 1 1 d . . . . .
H23 H 0.4861 -0.2831 0.3608 0.031 Uiso 1 1 calc R U . . .
C24 C 0.4577(2) -0.1939(2) 0.46131(12) 0.0300(4) Uani 1 1 d . . . . .
H24 H 0.5139 -0.2724 0.4853 0.036 Uiso 1 1 calc R U . . .
C25 C 0.3927(2) -0.0741(2) 0.50166(12) 0.0309(4) Uani 1 1 d . . . . .
H25 H 0.4028 -0.0709 0.5530 0.037 Uiso 1 1 calc R U . . .
C26 C 0.3134(2) 0.0395(2) 0.46568(11) 0.0259(4) Uani 1 1 d . . . . .
H26 H 0.2684 0.1216 0.4926 0.031 Uiso 1 1 calc R U . . .
C31 C 0.0845(2) 0.20873(18) 0.05339(10) 0.0227(4) Uani 1 1 d . . . . .
C32 C 0.1886(2) 0.1714(2) -0.01119(12) 0.0314(4) Uani 1 1 d . . . . .
H32 H 0.2745 0.1710 -0.0096 0.038 Uiso 1 1 calc R U . . .
C33 C 0.1686(3) 0.1343(3) -0.07837(13) 0.0438(6) Uani 1 1 d . . . . .
H33 H 0.2405 0.1093 -0.1225 0.053 Uiso 1 1 calc R U . . .
C34 C 0.0448(3) 0.1339(3) -0.08097(14) 0.0501(7) Uani 1 1 d . . . . .
H34 H 0.0305 0.1102 -0.1271 0.060 Uiso 1 1 calc R U . . .
C35 C -0.0593(3) 0.1681(3) -0.01624(16) 0.0524(7) Uani 1 1 d . . . . .
H35 H -0.1441 0.1660 -0.0177 0.063 Uiso 1 1 calc R U . . .
C36 C -0.0392(2) 0.2053(3) 0.05035(13) 0.0393(5) Uani 1 1 d . . . . .
H36 H -0.1106 0.2288 0.0946 0.047 Uiso 1 1 calc R U . . .
C41 C -0.05151(19) 0.39374(18) 0.17347(11) 0.0221(4) Uani 1 1 d . . . . .
C42 C -0.1136(2) 0.4873(2) 0.12017(12) 0.0340(5) Uani 1 1 d . . . . .
H42 H -0.0668 0.4779 0.0684 0.041 Uiso 1 1 calc R U . . .
C43 C -0.2433(2) 0.5940(2) 0.14203(13) 0.0388(5) Uani 1 1 d . . . . .
H43 H -0.2845 0.6573 0.1051 0.047 Uiso 1 1 calc R U . . .
C44 C -0.3134(2) 0.6095(2) 0.21703(13) 0.0342(5) Uani 1 1 d . . . . .
H44 H -0.4023 0.6829 0.2317 0.041 Uiso 1 1 calc R U . . .
C45 C -0.2527(2) 0.5171(2) 0.27057(12) 0.0300(4) Uani 1 1 d . . . . .
H45 H -0.2999 0.5272 0.3223 0.036 Uiso 1 1 calc R U . . .
C46 C -0.12268(19) 0.40960(19) 0.24880(11) 0.0241(4) Uani 1 1 d . . . . .
H46 H -0.0820 0.3462 0.2858 0.029 Uiso 1 1 calc R U . . .
C51 C 0.27063(19) 0.28828(18) 0.32692(10) 0.0205(3) Uani 1 1 d . . . . .
C52 C 0.2064(2) 0.40918(19) 0.29117(11) 0.0256(4) Uani 1 1 d . . . . .
H52 H 0.1194 0.4349 0.2763 0.031 Uiso 1 1 calc R U . . .
C53 C 0.2686(2) 0.4919(2) 0.27729(13) 0.0337(5) Uani 1 1 d . . . . .
H53 H 0.2234 0.5745 0.2537 0.040 Uiso 1 1 calc R U . . .
C54 C 0.3969(2) 0.4540(2) 0.29783(13) 0.0361(5) Uani 1 1 d . . . . .
H54 H 0.4395 0.5107 0.2883 0.043 Uiso 1 1 calc R U . . .
C55 C 0.4623(2) 0.3341(2) 0.33204(14) 0.0359(5) Uani 1 1 d . . . . .
H55 H 0.5504 0.3079 0.3457 0.043 Uiso 1 1 calc R U . . .
C56 C 0.3993(2) 0.2512(2) 0.34665(12) 0.0279(4) Uani 1 1 d . . . . .
H56 H 0.4448 0.1688 0.3703 0.034 Uiso 1 1 calc R U . . .
C61 C 0.03073(18) 0.25668(19) 0.40934(10) 0.0219(4) Uani 1 1 d . . . . .
C62 C -0.0297(2) 0.3871(2) 0.43355(12) 0.0285(4) Uani 1 1 d . . . . .
H62 H 0.0139 0.4409 0.4140 0.034 Uiso 1 1 calc R U . . .
C63 C -0.1543(2) 0.4393(2) 0.48662(14) 0.0394(5) Uani 1 1 d . . . . .
H63 H -0.1960 0.5290 0.5028 0.047 Uiso 1 1 calc R U . . .
C64 C -0.2176(2) 0.3609(3) 0.51594(14) 0.0440(6) Uani 1 1 d . . . . .
H64 H -0.3031 0.3971 0.5516 0.053 Uiso 1 1 calc R U . . .
C65 C -0.1563(2) 0.2301(3) 0.49319(14) 0.0411(5) Uani 1 1 d . . . . .
H65 H -0.1987 0.1758 0.5140 0.049 Uiso 1 1 calc R U . . .
C66 C -0.0331(2) 0.1781(2) 0.43995(12) 0.0319(4) Uani 1 1 d . . . . .
H66 H 0.0083 0.0883 0.4241 0.038 Uiso 1 1 calc R U . . .

loop_
_atom_site_aniso_label
_atom_site_aniso_U_11
_atom_site_aniso_U_22
_atom_site_aniso_U_33
_atom_site_aniso_U_23
_atom_site_aniso_U_13
_atom_site_aniso_U_12
Re01 0.01524(4) 0.01500(4) 0.01429(4) 0.00089(3) -0.00309(3) -0.00629(3)
S1 0.0272(2) 0.0188(2) 0.0214(2) -0.00169(16) -0.00779(17) -0.00853(17)
P1 0.0182(2) 0.0174(2) 0.0147(2) 0.00150(15) -0.00469(16) -0.00628(16)
P2 0.01728(19) 0.0169(2) 0.01490(19) 0.00037(15) -0.00313(15) -0.00708(16)
O1 0.0179(6) 0.0207(6) 0.0209(6) 0.0001(5) -0.0024(5) -0.0083(5)
O2 0.0218(6) 0.0183(6) 0.0182(6) 0.0007(5) -0.0048(5) -0.0043(5)
C1 0.0224(9) 0.0201(9) 0.0224(9) 0.0011(7) -0.0050(7) -0.0103(7)
C2 0.0227(9) 0.0285(10) 0.0435(12) 0.0068(9) -0.0076(8) -0.0127(8)
C3 0.0242(9) 0.0300(10) 0.0221(9) -0.0035(7) 0.0014(7) -0.0154(8)
C4 0.0317(10) 0.0298(11) 0.0338(11) 0.0014(8) -0.0055(8) -0.0174(9)
C5 0.0495(14) 0.0334(12) 0.0397(13) 0.0043(10) -0.0015(11) -0.0218(11)
C6 0.0611(16) 0.0446(15) 0.0543(16) -0.0009(12) 0.0034(13) -0.0394(14)
C7 0.0428(13) 0.0574(16) 0.0489(15) -0.0082(12) 0.0019(11) -0.0369(13)
C8 0.0275(10) 0.0433(12) 0.0285(10) -0.0068(9) -0.0001(8) -0.0201(9)
C9 0.0300(10) 0.0336(12) 0.0328(11) -0.0114(9) 0.0037(9) -0.0079(9)
C10 0.0634(15) 0.0229(11) 0.0430(13) 0.0030(9) -0.0200(11) -0.0216(11)
C11 0.0252(9) 0.0240(9) 0.0169(8) -0.0005(7) -0.0032(7) -0.0133(8)
C12 0.0246(9) 0.0231(9) 0.0144(8) -0.0027(7) -0.0002(7) -0.0129(7)
C13 0.0272(10) 0.0356(11) 0.0257(10) 0.0006(8) -0.0030(8) -0.0180(9)
C14 0.0426(12) 0.0458(13) 0.0298(11) 0.0011(9) -0.0006(9) -0.0331(11)
C15 0.0520(13) 0.0325(11) 0.0276(10) 0.0071(9) -0.0050(9) -0.0286(10)
C16 0.0406(11) 0.0260(10) 0.0233(9) 0.0053(8) -0.0087(8) -0.0175(9)
C21 0.0186(8) 0.0221(9) 0.0198(9) 0.0039(7) -0.0054(7) -0.0091(7)
C22 0.0162(8) 0.0249(9) 0.0194(8) 0.0045(7) -0.0023(6) -0.0102(7)
C23 0.0186(8) 0.0244(10) 0.0252(10) 0.0065(7) -0.0021(7) -0.0044(7)
C24 0.0221(9) 0.0338(11) 0.0285(10) 0.0149(8) -0.0094(8) -0.0083(8)
C25 0.0345(11) 0.0414(12) 0.0219(10) 0.0098(8) -0.0146(8) -0.0194(9)
C26 0.0287(10) 0.0313(10) 0.0201(9) 0.0021(8) -0.0088(7) -0.0142(8)
C31 0.0279(9) 0.0219(9) 0.0176(9) 0.0017(7) -0.0088(7) -0.0092(8)
C32 0.0352(11) 0.0367(12) 0.0221(10) -0.0012(8) -0.0044(8) -0.0164(9)
C33 0.0572(15) 0.0510(15) 0.0219(11) -0.0069(10) -0.0034(10) -0.0240(12)
C34 0.0663(17) 0.0629(18) 0.0303(12) -0.0088(11) -0.0209(12) -0.0313(14)
C35 0.0486(15) 0.077(2) 0.0436(15) -0.0124(13) -0.0169(12) -0.0336(15)
C36 0.0343(11) 0.0578(15) 0.0293(11) -0.0071(10) -0.0061(9) -0.0227(11)
C41 0.0225(9) 0.0202(9) 0.0206(9) 0.0005(7) -0.0060(7) -0.0064(7)
C42 0.0314(11) 0.0305(11) 0.0246(10) 0.0065(8) -0.0037(8) -0.0028(9)
C43 0.0350(11) 0.0306(11) 0.0318(11) 0.0097(9) -0.0089(9) 0.0005(9)
C44 0.0251(10) 0.0278(11) 0.0364(12) 0.0001(9) -0.0063(9) -0.0007(8)
C45 0.0259(9) 0.0304(11) 0.0240(10) -0.0009(8) -0.0027(8) -0.0055(8)
C46 0.0235(9) 0.0234(9) 0.0217(9) 0.0004(7) -0.0062(7) -0.0068(8)
C51 0.0244(9) 0.0205(9) 0.0168(8) -0.0023(7) -0.0011(7) -0.0112(7)
C52 0.0278(9) 0.0239(10) 0.0241(9) 0.0002(7) -0.0048(8) -0.0109(8)
C53 0.0441(12) 0.0270(11) 0.0316(11) 0.0033(8) -0.0038(9) -0.0194(10)
C54 0.0459(13) 0.0380(12) 0.0355(12) -0.0026(9) -0.0018(10) -0.0302(11)
C55 0.0331(11) 0.0437(13) 0.0400(12) -0.0007(10) -0.0072(9) -0.0248(10)
C56 0.0277(10) 0.0298(10) 0.0295(10) 0.0023(8) -0.0081(8) -0.0151(8)
C61 0.0198(8) 0.0272(10) 0.0165(8) -0.0008(7) -0.0035(7) -0.0087(7)
C62 0.0286(10) 0.0277(10) 0.0252(10) -0.0051(8) -0.0039(8) -0.0093(8)
C63 0.0312(11) 0.0397(13) 0.0353(12) -0.0143(10) 0.0008(9) -0.0068(10)
C64 0.0262(11) 0.0620(17) 0.0345(12) -0.0155(11) 0.0084(9) -0.0154(11)
C65 0.0332(11) 0.0544(15) 0.0372(13) -0.0053(11) 0.0064(10) -0.0255(11)
C66 0.0286(10) 0.0360(11) 0.0300(11) -0.0032(9) 0.0013(8) -0.0159(9)

loop_
_atom_type_symbol
_atom_type_description
_atom_type_scat_dispersion_real
_atom_type_scat_dispersion_imag
_atom_type_scat_source
C C 0.0181 0.0091 'International Tables Vol C Tables 4.2.6.8 and 6.1.1.4'
H H 0.0000 0.0000 'International Tables Vol C Tables 4.2.6.8 and 6.1.1.4'
O O 0.0492 0.0322 'International Tables Vol C Tables 4.2.6.8 and 6.1.1.4'
P P 0.2955 0.4335 'International Tables Vol C Tables 4.2.6.8 and 6.1.1.4'
Re Re -5.2083 5.8923 'International Tables Vol C Tables 4.2.6.8 and 6.1.1.4'
S S 0.3331 0.5567 'International Tables Vol C Tables 4.2.6.8 and 6.1.1.4'

loop_
_geom_angle_atom_site_label_1
_geom_angle_atom_site_label_2
_geom_angle_atom_site_label_3
_geom_angle
_geom_angle_site_symmetry_1
_geom_angle_site_symmetry_3
_geom_angle_publ_flag
P1 Re01 S1 90.445(15) . . ?
P1 Re01 P2 102.386(15) . . ?
P2 Re01 S1 164.018(15) . . ?
O1 Re01 S1 89.50(4) . . ?
O1 Re01 P1 79.34(4) . . ?
O1 Re01 P2 83.65(4) . . ?
O2 Re01 S1 83.80(4) . . ?
O2 Re01 P1 161.19(4) . . ?
O2 Re01 P2 81.02(4) . . ?
O2 Re01 O1 82.72(5) . . ?
C1 Re01 S1 94.15(6) . . ?
C1 Re01 P1 90.14(6) . . ?
C1 Re01 P2 95.29(6) . . ?
C1 Re01 O1 168.90(7) . . ?
C1 Re01 O2 108.09(7) . . ?
C9 S1 Re01 105.36(7) . . ?
C10 S1 Re01 106.16(8) . . ?
C10 S1 C9 100.47(12) . . ?
C11 P1 Re01 102.98(6) . . ?
C11 P1 C31 105.29(9) . . ?
C11 P1 C41 109.54(9) . . ?
C31 P1 Re01 116.41(6) . . ?
C41 P1 Re01 122.28(6) . . ?
C41 P1 C31 99.36(8) . . ?
C21 P2 Re01 100.04(6) . . ?
C21 P2 C51 107.35(8) . . ?
C21 P2 C61 102.42(8) . . ?
C51 P2 Re01 117.17(6) . . ?
C51 P2 C61 105.70(8) . . ?
C61 P2 Re01 122.02(6) . . ?
C12 O1 Re01 121.41(11) . . ?
C22 O2 Re01 120.97(11) . . ?
C2 C1 Re01 172.07(15) . . ?
C1 C2 H2A 108.6 . . ?
C1 C2 H2B 108.6 . . ?
C1 C2 C3 114.66(17) . . ?
H2A C2 H2B 107.6 . . ?
C3 C2 H2A 108.6 . . ?
C3 C2 H2B 108.6 . . ?
C4 C3 C2 121.43(18) . . ?
C4 C3 C8 119.37(19) . . ?
C8 C3 C2 119.17(19) . . ?
C3 C4 H4 119.9 . . ?
C3 C4 C5 120.2(2) . . ?
C5 C4 H4 119.9 . . ?
C4 C5 H5 119.9 . . ?
C6 C5 C4 120.2(2) . . ?
C6 C5 H5 119.9 . . ?
C5 C6 H6 120.1 . . ?
C5 C6 C7 119.8(2) . . ?
C7 C6 H6 120.1 . . ?
C6 C7 H7 119.7 . . ?
C6 C7 C8 120.6(2) . . ?
C8 C7 H7 119.7 . . ?
C3 C8 H8 120.1 . . ?
C7 C8 C3 119.9(2) . . ?
C7 C8 H8 120.1 . . ?
S1 C9 H9A 109.5 . . ?
S1 C9 H9B 109.5 . . ?
S1 C9 H9C 109.5 . . ?
H9A C9 H9B 109.5 . . ?
H9A C9 H9C 109.5 . . ?
H9B C9 H9C 109.5 . . ?
S1 C10 H10A 109.5 . . ?
S1 C10 H10B 109.5 . . ?
S1 C10 H10C 109.5 . . ?
H10A C10 H10B 109.5 . . ?
H10A C10 H10C 109.5 . . ?
H10B C10 H10C 109.5 . . ?
C12 C11 P1 113.00(14) . . ?
C16 C11 P1 126.58(15) . . ?
C16 C11 C12 120.41(17) . . ?
O1 C12 C11 121.96(16) . . ?
O1 C12 C13 120.47(17) . . ?
C11 C12 C13 117.56(17) . . ?
C12 C13 H13 119.5 . . ?
C14 C13 C12 120.9(2) . . ?
C14 C13 H13 119.5 . . ?
C13 C14 H14 119.4 . . ?
C13 C14 C15 121.11(19) . . ?
C15 C14 H14 119.4 . . ?
C14 C15 H15 120.5 . . ?
C16 C15 C14 119.09(19) . . ?
C16 C15 H15 120.5 . . ?
C11 C16 H16 119.6 . . ?
C15 C16 C11 120.9(2) . . ?
C15 C16 H16 119.6 . . ?
C22 C21 P2 114.86(13) . . ?
C26 C21 P2 124.38(15) . . ?
C26 C21 C22 120.64(17) . . ?
O2 C22 C21 122.39(16) . . ?
O2 C22 C23 119.70(17) . . ?
C21 C22 C23 117.91(17) . . ?
C22 C23 H23 119.7 . . ?
C24 C23 C22 120.66(19) . . ?
C24 C23 H23 119.7 . . ?
C23 C24 H24 119.5 . . ?
C23 C24 C25 121.10(18) . . ?
C25 C24 H24 119.5 . . ?
C24 C25 H25 120.5 . . ?
C26 C25 C24 118.91(19) . . ?
C26 C25 H25 120.5 . . ?
C21 C26 H26 119.6 . . ?
C25 C26 C21 120.74(19) . . ?
C25 C26 H26 119.6 . . ?
C32 C31 P1 121.11(15) . . ?
C32 C31 C36 118.70(19) . . ?
C36 C31 P1 119.93(15) . . ?
C31 C32 H32 119.7 . . ?
C31 C32 C33 120.7(2) . . ?
C33 C32 H32 119.7 . . ?
C32 C33 H33 120.0 . . ?
C34 C33 C32 120.0(2) . . ?
C34 C33 H33 120.0 . . ?
C33 C34 H34 120.0 . . ?
C33 C34 C35 120.1(2) . . ?
C35 C34 H34 120.0 . . ?
C34 C35 H35 120.1 . . ?
C36 C35 C34 119.7(2) . . ?
C36 C35 H35 120.1 . . ?
C31 C36 H36 119.6 . . ?
C35 C36 C31 120.8(2) . . ?
C35 C36 H36 119.6 . . ?
C42 C41 P1 121.02(15) . . ?
C46 C41 P1 120.23(14) . . ?
C46 C41 C42 118.60(18) . . ?
C41 C42 H42 119.8 . . ?
C43 C42 C41 120.47(19) . . ?
C43 C42 H42 119.8 . . ?
C42 C43 H43 119.6 . . ?
C44 C43 C42 120.7(2) . . ?
C44 C43 H43 119.6 . . ?
C43 C44 H44 120.3 . . ?
C43 C44 C45 119.38(19) . . ?
C45 C44 H44 120.3 . . ?
C44 C45 H45 120.0 . . ?
C44 C45 C46 120.09(19) . . ?
C46 C45 H45 120.0 . . ?
C41 C46 H46 119.6 . . ?
C45 C46 C41 120.76(18) . . ?
C45 C46 H46 119.6 . . ?
C52 C51 P2 119.67(14) . . ?
C56 C51 P2 121.28(15) . . ?
C56 C51 C52 118.81(18) . . ?
C51 C52 H52 119.7 . . ?
C53 C52 C51 120.57(19) . . ?
C53 C52 H52 119.7 . . ?
C52 C53 H53 120.0 . . ?
C52 C53 C54 120.0(2) . . ?
C54 C53 H53 120.0 . . ?
C53 C54 H54 120.0 . . ?
C55 C54 C53 120.0(2) . . ?
C55 C54 H54 120.0 . . ?
C54 C55 H55 120.0 . . ?
C54 C55 C56 120.1(2) . . ?
C56 C55 H55 120.0 . . ?
C51 C56 C55 120.5(2) . . ?
C51 C56 H56 119.7 . . ?
C55 C56 H56 119.7 . . ?
C62 C61 P2 124.54(15) . . ?
C62 C61 C66 119.27(18) . . ?
C66 C61 P2 116.18(15) . . ?
C61 C62 H62 120.0 . . ?
C61 C62 C63 120.0(2) . . ?
C63 C62 H62 120.0 . . ?
C62 C63 H63 119.9 . . ?
C64 C63 C62 120.3(2) . . ?
C64 C63 H63 119.9 . . ?
C63 C64 H64 120.0 . . ?
C65 C64 C63 120.0(2) . . ?
C65 C64 H64 120.0 . . ?
C64 C65 H65 120.0 . . ?
C64 C65 C66 120.0(2) . . ?
C66 C65 H65 120.0 . . ?
C61 C66 H66 119.7 . . ?
C65 C66 C61 120.5(2) . . ?
C65 C66 H66 119.7 . . ?

loop_
_geom_bond_atom_site_label_1
_geom_bond_atom_site_label_2
_geom_bond_distance
_geom_bond_site_symmetry_2
_geom_bond_publ_flag
Re01 S1 2.4524(4) . ?
Re01 P1 2.3370(4) . ?
Re01 P2 2.3811(4) . ?
Re01 O1 2.1581(12) . ?
Re01 O2 2.0991(12) . ?
Re01 C1 1.7690(18) . ?
S1 C9 1.801(2) . ?
S1 C10 1.796(2) . ?
P1 C11 1.8113(18) . ?
P1 C31 1.8366(19) . ?
P1 C41 1.8264(19) . ?
P2 C21 1.8009(18) . ?
P2 C51 1.8252(18) . ?
P2 C61 1.8349(18) . ?
O1 C12 1.317(2) . ?
O2 C22 1.328(2) . ?
C1 C2 1.480(3) . ?
C2 H2A 0.9900 . ?
C2 H2B 0.9900 . ?
C2 C3 1.516(3) . ?
C3 C4 1.385(3) . ?
C3 C8 1.394(3) . ?
C4 H4 0.9500 . ?
C4 C5 1.395(3) . ?
C5 H5 0.9500 . ?
C5 C6 1.377(4) . ?
C6 H6 0.9500 . ?
C6 C7 1.382(4) . ?
C7 H7 0.9500 . ?
C7 C8 1.386(3) . ?
C8 H8 0.9500 . ?
C9 H9A 0.9800 . ?
C9 H9B 0.9800 . ?
C9 H9C 0.9800 . ?
C10 H10A 0.9800 . ?
C10 H10B 0.9800 . ?
C10 H10C 0.9800 . ?
C11 C12 1.414(3) . ?
C11 C16 1.402(3) . ?
C12 C13 1.419(3) . ?
C13 H13 0.9500 . ?
C13 C14 1.377(3) . ?
C14 H14 0.9500 . ?
C14 C15 1.397(3) . ?
C15 H15 0.9500 . ?
C15 C16 1.383(3) . ?
C16 H16 0.9500 . ?
C21 C22 1.404(3) . ?
C21 C26 1.401(3) . ?
C22 C23 1.408(3) . ?
C23 H23 0.9500 . ?
C23 C24 1.383(3) . ?
C24 H24 0.9500 . ?
C24 C25 1.396(3) . ?
C25 H25 0.9500 . ?
C25 C26 1.380(3) . ?
C26 H26 0.9500 . ?
C31 C32 1.384(3) . ?
C31 C36 1.391(3) . ?
C32 H32 0.9500 . ?
C32 C33 1.391(3) . ?
C33 H33 0.9500 . ?
C33 C34 1.374(4) . ?
C34 H34 0.9500 . ?
C34 C35 1.387(4) . ?
C35 H35 0.9500 . ?
C35 C36 1.382(3) . ?
C36 H36 0.9500 . ?
C41 C42 1.392(3) . ?
C41 C46 1.391(3) . ?
C42 H42 0.9500 . ?
C42 C43 1.384(3) . ?
C43 H43 0.9500 . ?
C43 C44 1.383(3) . ?
C44 H44 0.9500 . ?
C44 C45 1.384(3) . ?
C45 H45 0.9500 . ?
C45 C46 1.390(3) . ?
C46 H46 0.9500 . ?
C51 C52 1.398(3) . ?
C51 C56 1.388(3) . ?
C52 H52 0.9500 . ?
C52 C53 1.385(3) . ?
C53 H53 0.9500 . ?
C53 C54 1.390(3) . ?
C54 H54 0.9500 . ?
C54 C55 1.378(3) . ?
C55 H55 0.9500 . ?
C55 C56 1.395(3) . ?
C56 H56 0.9500 . ?
C61 C62 1.387(3) . ?
C61 C66 1.398(3) . ?
C62 H62 0.9500 . ?
C62 C63 1.395(3) . ?
C63 H63 0.9500 . ?
C63 C64 1.387(4) . ?
C64 H64 0.9500 . ?
C64 C65 1.383(4) . ?
C65 H65 0.9500 . ?
C65 C66 1.386(3) . ?
C66 H66 0.9500 . ?

loop_
_geom_torsion_atom_site_label_1
_geom_torsion_atom_site_label_2
_geom_torsion_atom_site_label_3
_geom_torsion_atom_site_label_4
_geom_torsion
_geom_torsion_site_symmetry_1
_geom_torsion_site_symmetry_2
_geom_torsion_site_symmetry_3
_geom_torsion_site_symmetry_4
_geom_torsion_publ_flag
Re01 P1 C11 C12 7.95(14) . . . . ?
Re01 P1 C11 C16 -171.05(16) . . . . ?
Re01 P1 C31 C32 -89.45(17) . . . . ?
Re01 P1 C31 C36 84.55(18) . . . . ?
Re01 P1 C41 C42 -169.10(15) . . . . ?
Re01 P1 C41 C46 6.37(19) . . . . ?
Re01 P2 C21 C22 4.53(14) . . . . ?
Re01 P2 C21 C26 -171.48(15) . . . . ?
Re01 P2 C51 C52 70.79(16) . . . . ?
Re01 P2 C51 C56 -103.51(15) . . . . ?
Re01 P2 C61 C62 -124.68(15) . . . . ?
Re01 P2 C61 C66 55.60(17) . . . . ?
Re01 O1 C12 C11 -8.9(2) . . . . ?
Re01 O1 C12 C13 171.18(13) . . . . ?
Re01 O2 C22 C21 -7.9(2) . . . . ?
Re01 O2 C22 C23 171.54(12) . . . . ?
P1 C11 C12 O1 -0.6(2) . . . . ?
P1 C11 C12 C13 179.36(14) . . . . ?
P1 C11 C16 C15 179.37(16) . . . . ?
P1 C31 C32 C33 175.66(18) . . . . ?
P1 C31 C36 C35 -175.5(2) . . . . ?
P1 C41 C42 C43 175.84(19) . . . . ?
P1 C41 C46 C45 -176.05(16) . . . . ?
P2 C21 C22 O2 1.2(2) . . . . ?
P2 C21 C22 C23 -178.27(13) . . . . ?
P2 C21 C26 C25 177.60(15) . . . . ?
P2 C51 C52 C53 -175.91(16) . . . . ?
P2 C51 C56 C55 175.27(16) . . . . ?
P2 C61 C62 C63 178.90(17) . . . . ?
P2 C61 C66 C65 -179.44(18) . . . . ?
O1 C12 C13 C14 -178.30(18) . . . . ?
O2 C22 C23 C24 -178.68(17) . . . . ?
C1 C2 C3 C4 31.8(3) . . . . ?
C1 C2 C3 C8 -150.36(19) . . . . ?
C2 C3 C4 C5 176.7(2) . . . . ?
C2 C3 C8 C7 -177.4(2) . . . . ?
C3 C4 C5 C6 1.1(4) . . . . ?
C4 C3 C8 C7 0.5(3) . . . . ?
C4 C5 C6 C7 -0.4(4) . . . . ?
C5 C6 C7 C8 -0.2(4) . . . . ?
C6 C7 C8 C3 0.2(4) . . . . ?
C8 C3 C4 C5 -1.1(3) . . . . ?
C11 P1 C31 C32 23.86(19) . . . . ?
C11 P1 C31 C36 -162.15(18) . . . . ?
C11 P1 C41 C42 70.49(19) . . . . ?
C11 P1 C41 C46 -114.03(16) . . . . ?
C11 C12 C13 C14 1.8(3) . . . . ?
C12 C11 C16 C15 0.4(3) . . . . ?
C12 C13 C14 C15 -0.8(3) . . . . ?
C13 C14 C15 C16 -0.4(3) . . . . ?
C14 C15 C16 C11 0.6(3) . . . . ?
C16 C11 C12 O1 178.49(17) . . . . ?
C16 C11 C12 C13 -1.6(3) . . . . ?
C21 P2 C51 C52 -177.75(15) . . . . ?
C21 P2 C51 C56 7.94(18) . . . . ?
C21 P2 C61 C62 124.93(17) . . . . ?
C21 P2 C61 C66 -54.79(17) . . . . ?
C21 C22 C23 C24 0.8(3) . . . . ?
C22 C21 C26 C25 1.8(3) . . . . ?
C22 C23 C24 C25 0.8(3) . . . . ?
C23 C24 C25 C26 -1.1(3) . . . . ?
C24 C25 C26 C21 -0.2(3) . . . . ?
C26 C21 C22 O2 177.39(16) . . . . ?
C26 C21 C22 C23 -2.1(3) . . . . ?
C31 P1 C11 C12 -114.47(14) . . . . ?
C31 P1 C11 C16 66.52(19) . . . . ?
C31 P1 C41 C42 -39.51(19) . . . . ?
C31 P1 C41 C46 135.96(16) . . . . ?
C31 C32 C33 C34 -0.3(4) . . . . ?
C32 C31 C36 C35 -1.4(4) . . . . ?
C32 C33 C34 C35 -1.2(4) . . . . ?
C33 C34 C35 C36 1.4(5) . . . . ?
C34 C35 C36 C31 -0.1(5) . . . . ?
C36 C31 C32 C33 1.6(3) . . . . ?
C41 P1 C11 C12 139.51(13) . . . . ?
C41 P1 C11 C16 -39.50(19) . . . . ?
C41 P1 C31 C32 137.22(17) . . . . ?
C41 P1 C31 C36 -48.78(19) . . . . ?
C41 C42 C43 C44 -0.1(4) . . . . ?
C42 C41 C46 C45 -0.5(3) . . . . ?
C42 C43 C44 C45 0.1(4) . . . . ?
C43 C44 C45 C46 -0.3(4) . . . . ?
C44 C45 C46 C41 0.5(3) . . . . ?
C46 C41 C42 C43 0.3(3) . . . . ?
C51 P2 C21 C22 -118.24(14) . . . . ?
C51 P2 C21 C26 65.76(18) . . . . ?
C51 P2 C61 C62 12.66(19) . . . . ?
C51 P2 C61 C66 -167.07(15) . . . . ?
C51 C52 C53 C54 1.0(3) . . . . ?
C52 C51 C56 C55 0.9(3) . . . . ?
C52 C53 C54 C55 0.0(3) . . . . ?
C53 C54 C55 C56 -0.5(4) . . . . ?
C54 C55 C56 C51 0.1(3) . . . . ?
C56 C51 C52 C53 -1.5(3) . . . . ?
C61 P2 C21 C22 130.72(14) . . . . ?
C61 P2 C21 C26 -45.29(18) . . . . ?
C61 P2 C51 C52 -68.98(16) . . . . ?
C61 P2 C51 C56 116.72(16) . . . . ?
C61 C62 C63 C64 0.6(3) . . . . ?
C62 C61 C66 C65 0.8(3) . . . . ?
C62 C63 C64 C65 0.7(4) . . . . ?
C63 C64 C65 C66 -1.3(4) . . . . ?
C64 C65 C66 C61 0.5(4) . . . . ?
C66 C61 C62 C63 -1.4(3) . . . . ?
